data_2215638
loop_
_publ_author_name
'S. Soundarya Devi'
'R. Malathi'
'S. S. Rajan'
'V. P. Santhanakrishnan'
'S. Narasimhan'

_publ_section_title
;
 Isocedrelone
;
_journal_coeditor_code RK2029
_journal_issue 10
_journal_name_full 'Acta Crystallographica Section E'
_journal_page_first o3948
_journal_page_last o3948
_journal_paper_doi 10.1107/S1600536807042201
_journal_volume 63
_journal_year 2007
_chemical_formula_iupac 'C26 H30 O5'
_chemical_formula_moiety 'C26 H30 O5'
_chemical_formula_sum 'C26 H30 O5'
_chemical_formula_weight 422.50
_chemical_name_common Isocedrelone
_chemical_name_systematic
;
17-furan-3-yl-6,15-dihydroxy-4,4,8,10,14-pentamethyl-8,9,10,11,12,14,15,16-
octahydro-4<i>H</i>-cyclopenta[<i>a</i>]phenanthrene-3,7-dione
;
_space_group_IT_number 19
_symmetry_cell_setting orthorhombic
_symmetry_space_group_name_Hall 'P 2ac 2ab'
_symmetry_space_group_name_H-M 'P 21 21 21'
_atom_sites_solution_hydrogens geom
_atom_sites_solution_primary direct
_atom_sites_solution_secondary difmap
_audit_creation_method SHELXL97
_cell_angle_alpha 90.00
_cell_angle_beta 90.00
_cell_angle_gamma 90.00
_cell_formula_units_Z 4
_cell_length_a 11.639(4)
_cell_length_b 13.027(2)
_cell_length_c 14.417(5)
_cell_measurement_reflns_used 25
_cell_measurement_temperature 293(2)
_cell_measurement_theta_max 11
_cell_measurement_theta_min 5
_cell_volume 2185.9(11)
_computing_cell_refinement '<i>CAD-4 EXPRESS</i> (Enraf--Nonius, 1994)'
_computing_data_collection '<i>CAD-4 EXPRESS</i> (Enraf--Nonius, 1994)'
_computing_data_reduction '<i>XCAD4</i> (Harms & Wocadlo, 1995)'
_computing_molecular_graphics '<i>ORTEPIII</i> (Burnett & Johnson, 1996)'
_computing_publication_material
;
<i>SHELXL97</i> (Sheldrick, 1997) and <i>PARST97</i> (Nardelli,
1995)
;
_computing_structure_refinement '<i>SHELXL97</i> (Sheldrick, 1997)'
_computing_structure_solution '<i>SHELXS97</i> (Sheldrick, 1997)'
_diffrn_ambient_temperature 293(2)
_diffrn_measured_fraction_theta_full 1.000
_diffrn_measured_fraction_theta_max 1.000
_diffrn_measurement_device_type 'Enraf--Nonius CAD-4'
_diffrn_measurement_method \w
_diffrn_radiation_monochromator graphite
_diffrn_radiation_source 'fine--focus sealed tube'
_diffrn_radiation_type MoK\a
_diffrn_radiation_wavelength 0.71073
_diffrn_reflns_av_R_equivalents 0.0221
_diffrn_reflns_av_sigmaI/netI 0.0569
_diffrn_reflns_limit_h_max 16
_diffrn_reflns_limit_h_min 0
_diffrn_reflns_limit_k_max 18
_diffrn_reflns_limit_k_min 0
_diffrn_reflns_limit_l_max 20
_diffrn_reflns_limit_l_min -1
_diffrn_reflns_number 3810
_diffrn_reflns_theta_full 29.95
_diffrn_reflns_theta_max 29.95
_diffrn_reflns_theta_min 2.11
_diffrn_standards_decay_% 2
_diffrn_standards_interval_count 120
_diffrn_standards_interval_time 7200
_diffrn_standards_number 3
_exptl_absorpt_coefficient_mu 0.088
_exptl_absorpt_correction_type none
_exptl_crystal_colour Yellow
_exptl_crystal_density_diffrn 1.284
_exptl_crystal_density_method 'not measured'
_exptl_crystal_description Prism
_exptl_crystal_F_000 904
_exptl_crystal_size_max 0.23
_exptl_crystal_size_mid 0.21
_exptl_crystal_size_min 0.21
_refine_diff_density_max 0.200
_refine_diff_density_min -0.235
_refine_ls_extinction_method none
_refine_ls_goodness_of_fit_ref 1.024
_refine_ls_hydrogen_treatment constr
_refine_ls_matrix_type full
_refine_ls_number_parameters 287
_refine_ls_number_reflns 3557
_refine_ls_number_restraints 1
_refine_ls_restrained_S_all 1.025
_refine_ls_R_factor_all 0.1470
_refine_ls_R_factor_gt 0.0587
_refine_ls_shift/su_max 0.042
_refine_ls_shift/su_mean 0.004
_refine_ls_structure_factor_coef Fsqd
_refine_ls_weighting_details 'calc w=1/[\s^2^(Fo^2^)+(0.0895P)^2^+0.3096P] where P=(Fo^2^+2Fc^2^)/3'
_refine_ls_weighting_scheme calc
_refine_ls_wR_factor_gt 0.1509
_refine_ls_wR_factor_ref 0.1875
_reflns_number_gt 1738
_reflns_number_total 3557
_reflns_threshold_expression I>2\s(I)
_cod_data_source_file rk2029.cif
_cod_data_source_block I
_cod_original_sg_symbol_H-M 'P21 21 21'
_cod_database_code 2215638
_cod_database_fobs_code 2215638

loop_
_symmetry_equiv_pos_as_xyz
'x, y, z'
'-x+1/2, -y, z+1/2'
'-x, y+1/2, -z+1/2'
'x+1/2, -y+1/2, -z'

loop_
_atom_site_type_symbol
_atom_site_label
_atom_site_fract_x
_atom_site_fract_y
_atom_site_fract_z
_atom_site_U_iso_or_equiv
_atom_site_adp_type
_atom_site_calc_flag
_atom_site_refinement_flags
_atom_site_occupancy
C C1 0.8295(5) 1.1629(3) 0.8368(3) 0.0636(11) Uani d . 1
H H1 0.7581 1.1466 0.8118 0.076 Uiso calc R 1
C C2 0.8688(5) 1.2571(3) 0.8284(3) 0.0790(14) Uani d . 1
H H2 0.8265 1.3061 0.7960 0.095 Uiso calc R 1
C C3 0.9800(6) 1.2848(4) 0.8704(4) 0.0847(16) Uani d . 1
C C4 1.0118(4) 1.2324(3) 0.9612(3) 0.0623(11) Uani d . 1
C C5 0.9509(3) 1.1291(3) 0.9719(3) 0.0502(9) Uani d . 1
C C6 0.9440(3) 1.0809(3) 1.0537(3) 0.0537(9) Uani d . 1
C C7 0.8920(3) 0.9804(3) 1.0695(2) 0.0497(9) Uani d . 1
C C8 0.8527(3) 0.9158(3) 0.9891(2) 0.0428(8) Uani d . 1
C C9 0.8120(3) 0.9916(3) 0.9116(2) 0.0427(8) Uani d . 1
H H9 0.7444 1.0262 0.9375 0.051 Uiso calc R 1
C C10 0.8975(3) 1.0802(3) 0.8861(2) 0.0486(9) Uani d . 1
C C11 0.7683(4) 0.9354(3) 0.8260(3) 0.0570(10) Uani d . 1
H H11A 0.8307 0.8966 0.7986 0.068 Uiso calc R 1
H H11B 0.7420 0.9851 0.7806 0.068 Uiso calc R 1
C C12 0.6694(4) 0.8622(3) 0.8501(3) 0.0641(11) Uani d . 1
H H12A 0.6031 0.9010 0.8710 0.077 Uiso calc R 1
H H12B 0.6474 0.8230 0.7957 0.077 Uiso calc R 1
C C13 0.7087(3) 0.7923(3) 0.9242(3) 0.0499(9) Uani d . 1
C C14 0.7492(3) 0.8424(3) 1.0148(2) 0.0464(8) Uani d . 1
C C15 0.7747(4) 0.7430(3) 1.0737(3) 0.0588(10) Uani d . 1
H H15 0.7050 0.7293 1.1098 0.071 Uiso calc R 1
C C16 0.7876(4) 0.6542(3) 1.0074(3) 0.0621(11) Uani d . 1
H H16A 0.8680 0.6389 0.9962 0.075 Uiso calc R 1
H H16B 0.7499 0.5933 1.0311 0.075 Uiso calc R 1
C C17 0.7301(3) 0.6918(3) 0.9207(3) 0.0530(9) Uani d . 1
C C18 0.6518(3) 0.9029(3) 1.0623(3) 0.0620(11) Uani d . 1
H H18A 0.6801 0.9331 1.1186 0.093 Uiso calc R 1
H H18B 0.5894 0.8573 1.0764 0.093 Uiso calc R 1
H H18C 0.6253 0.9561 1.0215 0.093 Uiso calc R 1
C C19 0.9946(4) 1.0471(3) 0.8182(3) 0.0697(13) Uani d . 1
H H19A 0.9612 1.0156 0.7643 0.105 Uiso calc R 1
H H19B 1.0444 0.9989 0.8485 0.105 Uiso calc R 1
H H19C 1.0380 1.1063 0.7998 0.105 Uiso calc R 1
C C20 0.7107(4) 0.6200(3) 0.8442(3) 0.0631(12) Uani d . 1
C C21 0.7550(9) 0.5260(4) 0.8367(5) 0.128(3) Uani d . 1
H H21 0.8024 0.4972 0.8817 0.153 Uiso calc R 1
C C22 0.6395(6) 0.6265(5) 0.7665(4) 0.107(2) Uani d . 1
H H22 0.5935 0.6827 0.7520 0.128 Uiso calc R 1
C C23 0.6464(7) 0.5425(5) 0.7167(4) 0.116(2) Uani d U 1
H H23 0.6059 0.5289 0.6625 0.139 Uiso calc R 1
C C28 0.9729(5) 1.3119(4) 1.0330(4) 0.0911(17) Uani d . 1
H H28A 1.0141 1.3749 1.0234 0.137 Uiso calc R 1
H H28B 0.9883 1.2865 1.0943 0.137 Uiso calc R 1
H H28C 0.8920 1.3241 1.0263 0.137 Uiso calc R 1
C C29 1.1425(5) 1.2162(4) 0.9664(5) 0.1022(19) Uani d . 1
H H29A 1.1807 1.2812 0.9603 0.153 Uiso calc R 1
H H29B 1.1663 1.1715 0.9171 0.153 Uiso calc R 1
H H29C 1.1620 1.1859 1.0250 0.153 Uiso calc R 1
C C30 0.9592(3) 0.8524(3) 0.9602(3) 0.0559(10) Uani d . 1
H H30A 0.9398 0.8090 0.9087 0.084 Uiso calc R 1
H H30B 0.9838 0.8108 1.0115 0.084 Uiso calc R 1
H H30C 1.0202 0.8981 0.9426 0.084 Uiso calc R 1
O O3 1.0399(5) 1.3534(3) 0.8388(3) 0.1323(18) Uani d . 1
O O6 0.9912(3) 1.1237(3) 1.1320(2) 0.0848(10) Uani d . 1
H H6 0.9856 1.0832 1.1753 0.127 Uiso calc R 1
O O7 0.8893(3) 0.9497(2) 1.15122(18) 0.0684(8) Uani d . 1
O O15 0.8667(3) 0.7449(3) 1.1382(2) 0.0868(10) Uani d . 1
H H15A 0.8798 0.8044 1.1535 0.130 Uiso calc R 1
O O23 0.7255(6) 0.4771(4) 0.7596(4) 0.145(2) Uani d U 1

loop_
_atom_site_aniso_label
_atom_site_aniso_U_11
_atom_site_aniso_U_22
_atom_site_aniso_U_33
_atom_site_aniso_U_12
_atom_site_aniso_U_13
_atom_site_aniso_U_23
C1 0.094(3) 0.050(2) 0.047(2) 0.004(2) 0.000(2) 0.0076(18)
C2 0.129(4) 0.051(2) 0.057(2) 0.009(3) -0.008(3) 0.011(2)
C3 0.125(5) 0.057(3) 0.072(3) -0.012(3) 0.022(3) 0.001(2)
C4 0.069(3) 0.061(2) 0.057(2) -0.012(2) 0.010(2) -0.002(2)
C5 0.054(2) 0.052(2) 0.0448(19) -0.0050(18) 0.0080(17) -0.0054(17)
C6 0.058(2) 0.062(2) 0.0413(19) -0.0113(19) -0.0026(18) -0.0022(19)
C7 0.050(2) 0.059(2) 0.0397(19) 0.0057(18) -0.0008(17) 0.0058(17)
C8 0.0473(18) 0.0443(17) 0.0366(17) 0.0033(16) 0.0003(16) 0.0054(15)
C9 0.0503(18) 0.0411(17) 0.0367(17) 0.0062(16) -0.0015(15) 0.0005(15)
C10 0.064(2) 0.0459(18) 0.0356(17) 0.0067(18) 0.0051(18) 0.0027(16)
C11 0.083(3) 0.051(2) 0.0370(17) 0.004(2) -0.012(2) 0.0045(17)
C12 0.076(3) 0.054(2) 0.062(2) -0.004(2) -0.031(2) 0.001(2)
C13 0.052(2) 0.053(2) 0.045(2) -0.0036(17) -0.0008(18) -0.0010(17)
C14 0.0491(19) 0.0495(19) 0.0407(18) -0.0018(17) -0.0015(17) 0.0022(16)
C15 0.065(2) 0.056(2) 0.055(2) -0.006(2) 0.003(2) 0.014(2)
C16 0.073(3) 0.048(2) 0.065(3) 0.001(2) 0.005(2) 0.013(2)
C17 0.053(2) 0.049(2) 0.056(2) -0.0058(17) 0.010(2) -0.0003(18)
C18 0.058(2) 0.068(2) 0.060(2) -0.005(2) 0.014(2) -0.007(2)
C19 0.098(3) 0.060(2) 0.051(2) -0.006(2) 0.033(2) -0.004(2)
C20 0.079(3) 0.045(2) 0.065(3) -0.006(2) 0.020(2) -0.002(2)
C21 0.237(9) 0.064(3) 0.083(4) 0.021(5) -0.003(5) -0.014(3)
C22 0.152(6) 0.089(4) 0.079(4) 0.009(4) -0.020(4) -0.019(3)
C23 0.191(7) 0.092(4) 0.065(3) -0.033(4) 0.014(4) -0.042(3)
C28 0.118(4) 0.065(3) 0.090(4) -0.024(3) 0.019(4) -0.024(3)
C29 0.080(4) 0.091(4) 0.135(5) -0.029(3) 0.020(4) 0.002(4)
C30 0.050(2) 0.055(2) 0.063(2) 0.0057(19) 0.0064(19) 0.008(2)
O3 0.187(5) 0.092(3) 0.118(3) -0.064(3) 0.025(3) 0.035(3)
O6 0.116(3) 0.088(2) 0.0506(16) -0.032(2) -0.0207(19) -0.0003(16)
O7 0.089(2) 0.0785(19) 0.0375(14) -0.0127(17) -0.0066(14) 0.0097(13)
O15 0.106(2) 0.076(2) 0.078(2) -0.011(2) -0.036(2) 0.0305(19)
O23 0.229(6) 0.085(3) 0.121(4) -0.012(3) 0.024(4) -0.022(3)

loop_
_atom_type_symbol
_atom_type_description
_atom_type_scat_dispersion_real
_atom_type_scat_dispersion_imag
_atom_type_scat_source
C C 0.0033 0.0000 'International Tables Vol C Tables 4.2.6.8 and 6.1.1.4'
H H 0.0000 0.0000 'International Tables Vol C Tables 4.2.6.8 and 6.1.1.4'
O O 0.0106 0.0000 'International Tables Vol C Tables 4.2.6.8 and 6.1.1.4'

loop_
_geom_angle_atom_site_label_1
_geom_angle_atom_site_label_2
_geom_angle_atom_site_label_3
_geom_angle
C2 C1 C10 121.7(5)
C2 C1 H1 119.1
C10 C1 H1 119.1
C1 C2 C3 119.7(5)
C1 C2 H2 120.2
C3 C2 H2 120.2
O3 C3 C2 121.7(5)
O3 C3 C4 120.7(6)
C2 C3 C4 117.2(4)
C3 C4 C28 101.9(4)
C3 C4 C5 111.6(4)
C28 C4 C5 113.0(3)
C3 C4 C29 110.1(4)
C28 C4 C29 110.6(4)
C5 C4 C29 109.5(4)
C6 C5 C10 119.6(3)
C6 C5 C4 122.0(4)
C10 C5 C4 118.4(3)
C5 C6 O6 120.6(3)
C5 C6 C7 125.7(3)
O6 C6 C7 113.7(3)
O7 C7 C6 116.5(4)
O7 C7 C8 122.9(4)
C6 C7 C8 120.5(3)
C7 C8 C30 105.2(3)
C7 C8 C9 106.8(3)
C30 C8 C9 112.8(3)
C7 C8 C14 112.9(3)
C30 C8 C14 110.6(3)
C9 C8 C14 108.5(3)
C11 C9 C8 112.1(3)
C11 C9 C10 112.1(3)
C8 C9 C10 116.1(3)
C11 C9 H9 105.1
C8 C9 H9 105.1
C10 C9 H9 105.1
C5 C10 C1 107.3(3)
C5 C10 C19 109.3(3)
C1 C10 C19 106.3(3)
C5 C10 C9 112.2(3)
C1 C10 C9 107.6(3)
C19 C10 C9 113.9(3)
C9 C11 C12 111.5(3)
C9 C11 H11A 109.3
C12 C11 H11A 109.3
C9 C11 H11B 109.3
C12 C11 H11B 109.3
H11A C11 H11B 108.0
C13 C12 C11 108.3(3)
C13 C12 H12A 110.0
C11 C12 H12A 110.0
C13 C12 H12B 110.0
C11 C12 H12B 110.0
H12A C12 H12B 108.4
C17 C13 C12 129.5(4)
C17 C13 C14 113.1(4)
C12 C13 C14 116.7(3)
C13 C14 C18 111.7(3)
C13 C14 C15 99.7(3)
C18 C14 C15 108.6(3)
C13 C14 C8 107.0(3)
C18 C14 C8 110.8(3)
C15 C14 C8 118.6(3)
O15 C15 C16 110.7(4)
O15 C15 C14 118.8(3)
C16 C15 C14 107.9(3)
O15 C15 H15 106.2
C16 C15 H15 106.2
C14 C15 H15 106.2
C17 C16 C15 103.5(3)
C17 C16 H16A 111.1
C15 C16 H16A 111.1
C17 C16 H16B 111.1
C15 C16 H16B 111.1
H16A C16 H16B 109.0
C13 C17 C20 128.8(4)
C13 C17 C16 111.9(4)
C20 C17 C16 119.2(3)
C14 C18 H18A 109.5
C14 C18 H18B 109.5
H18A C18 H18B 109.5
C14 C18 H18C 109.5
H18A C18 H18C 109.5
H18B C18 H18C 109.5
C10 C19 H19A 109.5
C10 C19 H19B 109.5
H19A C19 H19B 109.5
C10 C19 H19C 109.5
H19A C19 H19C 109.5
H19B C19 H19C 109.5
C21 C20 C22 102.7(5)
C21 C20 C17 126.1(5)
C22 C20 C17 131.1(4)
C20 C21 O23 114.1(7)
C20 C21 H21 122.9
O23 C21 H21 122.9
C23 C22 C20 110.7(6)
C23 C22 H22 124.6
C20 C22 H22 124.7
C22 C23 O23 107.8(6)
C22 C23 H23 126.1
O23 C23 H23 126.1
C4 C28 H28A 109.5
C4 C28 H28B 109.5
H28A C28 H28B 109.5
C4 C28 H28C 109.5
H28A C28 H28C 109.5
H28B C28 H28C 109.5
C4 C29 H29A 109.5
C4 C29 H29B 109.5
H29A C29 H29B 109.5
C4 C29 H29C 109.5
H29A C29 H29C 109.5
H29B C29 H29C 109.5
C8 C30 H30A 109.5
C8 C30 H30B 109.5
H30A C30 H30B 109.5
C8 C30 H30C 109.5
H30A C30 H30C 109.5
H30B C30 H30C 109.5
C6 O6 H6 109.5
C15 O15 H15A 109.5
C21 O23 C23 104.4(5)

loop_
_geom_bond_atom_site_label_1
_geom_bond_atom_site_label_2
_geom_bond_distance
C1 C2 1.316(6)
C1 C10 1.514(5)
C1 H1 0.9300
C2 C3 1.475(8)
C2 H2 0.9300
C3 O3 1.222(6)
C3 C4 1.522(7)
C4 C28 1.533(6)
C4 C5 1.528(6)
C4 C29 1.537(7)
C5 C6 1.339(5)
C5 C10 1.524(5)
C6 O6 1.374(5)
C6 C7 1.461(6)
C7 O7 1.245(4)
C7 C8 1.503(5)
C8 C30 1.546(5)
C8 C9 1.565(5)
C8 C14 1.583(5)
C9 C11 1.522(5)
C9 C10 1.567(5)
C9 H9 0.9800
C10 C19 1.557(5)
C11 C12 1.534(6)
C11 H11A 0.9700
C11 H11B 0.9700
C12 C13 1.477(5)
C12 H12A 0.9700
C12 H12B 0.9700
C13 C17 1.333(5)
C13 C14 1.534(5)
C14 C18 1.542(5)
C14 C15 1.576(5)
C15 O15 1.419(5)
C15 C16 1.508(6)
C15 H15 0.9800
C16 C17 1.500(6)
C16 H16A 0.9700
C16 H16B 0.9700
C17 C20 1.463(6)
C18 H18A 0.9600
C18 H18B 0.9600
C18 H18C 0.9600
C19 H19A 0.9600
C19 H19B 0.9600
C19 H19C 0.9600
C20 C21 1.334(8)
C20 C22 1.396(7)
C21 O23 1.327(8)
C21 H21 0.9300
C22 C23 1.311(7)
C22 H22 0.9300
C23 O23 1.399(9)
C23 H23 0.9300
C28 H28A 0.9600
C28 H28B 0.9600
C28 H28C 0.9600
C29 H29A 0.9600
C29 H29B 0.9600
C29 H29C 0.9600
C30 H30A 0.9600
C30 H30B 0.9600
C30 H30C 0.9600
O6 H6 0.8200
O15 H15A 0.8200

loop_
_geom_hbond_atom_site_label_D
_geom_hbond_atom_site_label_H
_geom_hbond_atom_site_label_A
_geom_hbond_site_symmetry_A
_geom_hbond_distance_DH
_geom_hbond_distance_HA
_geom_hbond_distance_DA
_geom_hbond_angle_DHA
O6 H6 O7 1 0.82 2.10 2.573(4) 116.7
O15 H15A O7 1 0.82 1.90 2.687(4) 161.7
C11 H11A O3 3_746 0.97 2.55 3.431(6) 151.0
C11 H11B O7 2_674 0.97 2.56 3.458(5) 154.5

loop_
_geom_torsion_atom_site_label_1
_geom_torsion_atom_site_label_2
_geom_torsion_atom_site_label_3
_geom_torsion_atom_site_label_4
_geom_torsion
C10 C1 C2 C3 -2.1(7)
C1 C2 C3 O3 152.4(5)
C1 C2 C3 C4 -34.0(7)
O3 C3 C4 C28 77.8(6)
C2 C3 C4 C28 -95.9(5)
O3 C3 C4 C5 -161.4(5)
C2 C3 C4 C5 24.9(6)
O3 C3 C4 C29 -39.6(7)
C2 C3 C4 C29 146.7(5)
C3 C4 C5 C6 -164.1(4)
C28 C4 C5 C6 -50.0(6)
C29 C4 C5 C6 73.7(5)
C3 C4 C5 C10 16.3(5)
C28 C4 C5 C10 130.4(4)
C29 C4 C5 C10 -105.9(5)
C10 C5 C6 O6 -179.8(4)
C4 C5 C6 O6 0.6(6)
C10 C5 C6 C7 2.4(6)
C4 C5 C6 C7 -177.2(4)
C5 C6 C7 O7 -177.1(4)
O6 C6 C7 O7 4.9(5)
C5 C6 C7 C8 7.4(6)
O6 C6 C7 C8 -170.6(4)
O7 C7 C8 C30 -87.2(4)
C6 C7 C8 C30 88.0(4)
O7 C7 C8 C9 152.7(4)
C6 C7 C8 C9 -32.1(4)
O7 C7 C8 C14 33.5(5)
C6 C7 C8 C14 -151.3(3)
C7 C8 C9 C11 -179.3(3)
C30 C8 C9 C11 65.6(4)
C14 C8 C9 C11 -57.3(4)
C7 C8 C9 C10 50.1(4)
C30 C8 C9 C10 -65.0(4)
C14 C8 C9 C10 172.1(3)
C6 C5 C10 C1 133.3(4)
C4 C5 C10 C1 -47.0(5)
C6 C5 C10 C19 -111.8(4)
C4 C5 C10 C19 67.8(4)
C6 C5 C10 C9 15.4(5)
C4 C5 C10 C9 -164.9(3)
C2 C1 C10 C5 41.0(5)
C2 C1 C10 C19 -75.9(5)
C2 C1 C10 C9 161.8(4)
C11 C9 C10 C5 -174.0(3)
C8 C9 C10 C5 -43.4(4)
C11 C9 C10 C1 68.3(4)
C8 C9 C10 C1 -161.1(3)
C11 C9 C10 C19 -49.2(4)
C8 C9 C10 C19 81.3(4)
C8 C9 C11 C12 57.4(4)
C10 C9 C11 C12 -170.0(3)
C9 C11 C12 C13 -54.8(4)
C11 C12 C13 C17 -110.9(5)
C11 C12 C13 C14 58.4(5)
C17 C13 C14 C18 -126.8(4)
C12 C13 C14 C18 62.1(4)
C17 C13 C14 C15 -12.2(4)
C12 C13 C14 C15 176.7(3)
C17 C13 C14 C8 111.8(4)
C12 C13 C14 C8 -59.2(4)
C7 C8 C14 C13 172.8(3)
C30 C8 C14 C13 -69.6(4)
C9 C8 C14 C13 54.6(4)
C7 C8 C14 C18 50.8(4)
C30 C8 C14 C18 168.4(3)
C9 C8 C14 C18 -67.3(4)
C7 C8 C14 C15 -75.7(4)
C30 C8 C14 C15 41.9(4)
C9 C8 C14 C15 166.1(3)
C13 C14 C15 O15 146.0(4)
C18 C14 C15 O15 -97.0(4)
C8 C14 C15 O15 30.6(5)
C13 C14 C15 C16 19.1(4)
C18 C14 C15 C16 136.1(3)
C8 C14 C15 C16 -96.3(4)
O15 C15 C16 C17 -150.9(3)
C14 C15 C16 C17 -19.4(4)
C12 C13 C17 C20 -6.3(7)
C14 C13 C17 C20 -175.9(4)
C12 C13 C17 C16 170.2(4)
C14 C13 C17 C16 0.5(5)
C15 C16 C17 C13 12.1(5)
C15 C16 C17 C20 -171.1(3)
C13 C17 C20 C21 164.9(6)
C16 C17 C20 C21 -11.3(8)
C13 C17 C20 C22 -19.7(8)
C16 C17 C20 C22 164.1(5)
C22 C20 C21 O23 4.7(8)
C17 C20 C21 O23 -178.8(5)
C21 C20 C22 C23 -2.0(8)
C17 C20 C22 C23 -178.2(5)
C20 C22 C23 O23 -1.1(8)
C20 C21 O23 C23 -5.5(9)
C22 C23 O23 C21 3.8(8)

loop_
_cod_related_entry_id
_cod_related_entry_database
_cod_related_entry_code
1 ChemSpider 21184171
